data_2242194
loop_
_publ_author_name
'Mitchell, Lauren A.'
'Imler, Gregory H.'
'Parrish, Damon A.'
'Deschamps, Jeffrey R.'
'Leonard, Philip W.'
'Chavez, David E.'

_publ_section_title
;
 Crystal structures of the three closely related compounds:
 bis[(1<i>H</i>-tetrazol-5-yl)methyl]nitramide, triaminoguanidinium
 5-({[(1<i>H</i>-tetrazol-5-yl)methyl](nitro)amino}methyl)tetrazol-1-ide,
 and diammonium bis[(tetrazol-1-id-5-yl)methyl]nitramide monohydrate
;
_journal_coeditor_code LH5843
_journal_issue 7
_journal_name_full 'Acta Crystallographica Section E'
_journal_page_first 1056
_journal_page_last 1061
_journal_paper_doi 10.1107/S2056989017008817
_journal_volume 73
_journal_year 2017
_chemical_formula_iupac 'C H9 N6 +, C4 H5 N10 O2 -'
_chemical_formula_moiety 'C H9 N6 +, C4 H5 N10 O2 -'
_chemical_formula_sum 'C5 H14 N16 O2'
_chemical_formula_weight 330.32
_chemical_name_systematic
;
Triaminoguanidinium
5-({[(1<i>H</i>-tetrazol-5-yl)methyl](nitro)amino}methyl)tetrazol-1-ide
;
_space_group_crystal_system monoclinic
_space_group_IT_number 14
_space_group_name_Hall '-P 2ybc'
_space_group_name_H-M_alt 'P 1 21/c 1'
_symmetry_space_group_name_Hall '-P 2ybc'
_symmetry_space_group_name_H-M 'P 1 21/c 1'
_atom_sites_solution_hydrogens mixed
_audit_creation_method SHELXL-2016/6
_cell_angle_alpha 90
_cell_angle_beta 97.118(3)
_cell_angle_gamma 90
_cell_formula_units_Z 4
_cell_length_a 6.5312(11)
_cell_length_b 12.682(2)
_cell_length_c 16.183(3)
_cell_measurement_reflns_used 2664
_cell_measurement_temperature 100(2)
_cell_measurement_theta_max 25.831
_cell_measurement_theta_min 3.003
_cell_volume 1330.1(4)
_computing_cell_refinement
;
APEX2 (Bruker, 2008)
;
_computing_data_collection
;
APEX2 (Bruker, 2008)
;
_computing_data_reduction
;
SAINT (Bruker, 2008) and XPREP (Bruker, 2008)
;
_computing_molecular_graphics
;
SHELXTL (Sheldrick, 2008)
;
_computing_publication_material
;
publCIF (Westrip, 2010)
;
_computing_structure_refinement
;
SHELXL2014 (Sheldrick, 2015) within WinGX (Farrugia, 2012)
;
_computing_structure_solution
;
SHELXTL (Sheldrick, 2008)
;
_diffrn_ambient_temperature 100(2)
_diffrn_measured_fraction_theta_full 0.998
_diffrn_measured_fraction_theta_max 0.990
_diffrn_measurement_device_type 'Bruker SMART APEXII CCD'
_diffrn_measurement_method '\w scans'
_diffrn_radiation_monochromator graphite
_diffrn_radiation_source 'fine focus sealed tube'
_diffrn_radiation_type MoK\a
_diffrn_radiation_wavelength 0.71073
_diffrn_reflns_av_R_equivalents 0.0371
_diffrn_reflns_limit_h_max 8
_diffrn_reflns_limit_h_min -8
_diffrn_reflns_limit_k_max 15
_diffrn_reflns_limit_k_min -15
_diffrn_reflns_limit_l_max 17
_diffrn_reflns_limit_l_min -20
_diffrn_reflns_number 11821
_diffrn_reflns_theta_full 25.242
_diffrn_reflns_theta_max 26.514
_diffrn_reflns_theta_min 2.046
_exptl_absorpt_coefficient_mu 0.134
_exptl_absorpt_correction_T_max 0.7454
_exptl_absorpt_correction_T_min 0.6736
_exptl_absorpt_correction_type multi-scan
_exptl_absorpt_process_details
;
(SADABS; Bruker, 2008)
;
_exptl_crystal_colour colorless
_exptl_crystal_density_diffrn 1.650
_exptl_crystal_description 'thin plate'
_exptl_crystal_F_000 688
_exptl_crystal_size_max 0.520
_exptl_crystal_size_mid 0.060
_exptl_crystal_size_min 0.020
_refine_diff_density_max 0.231
_refine_diff_density_min -0.250
_refine_ls_extinction_method none
_refine_ls_goodness_of_fit_ref 0.996
_refine_ls_hydrogen_treatment mixed
_refine_ls_matrix_type full
_refine_ls_number_parameters 238
_refine_ls_number_reflns 2733
_refine_ls_number_restraints 0
_refine_ls_restrained_S_all 0.996
_refine_ls_R_factor_all 0.0541
_refine_ls_R_factor_gt 0.0370
_refine_ls_shift/su_max 0.000
_refine_ls_shift/su_mean 0.000
_refine_ls_structure_factor_coef Fsqd
_refine_ls_weighting_details 'w=1/[\s^2^(Fo^2^)+(0.0440P)^2^+0.6423P] where P=(Fo^2^+2Fc^2^)/3'
_refine_ls_weighting_scheme calc
_refine_ls_wR_factor_gt 0.0841
_refine_ls_wR_factor_ref 0.0932
_reflns_number_gt 2141
_reflns_number_total 2733
_reflns_threshold_expression 'I > 2\s(I)'
_cod_data_source_file lh5843sup1.cif
_cod_data_source_block II
_cod_original_cell_volume 1330.0(4)
_cod_database_code 2242194
_shelx_space_group_comment
;
The symmetry employed for this shelxl refinement is uniquely defined
by the following loop, which should always be used as a source of
symmetry information in preference to the above space-group names.
They are only intended as comments.
;
_shelx_estimated_absorpt_t_min 0.934
_shelx_estimated_absorpt_t_max 0.997

loop_
_space_group_symop_operation_xyz
'x, y, z'
'-x, y+1/2, -z+1/2'
'-x, -y, -z'
'x, -y-1/2, z-1/2'

loop_
_atom_site_type_symbol
_atom_site_label
_atom_site_fract_x
_atom_site_fract_y
_atom_site_fract_z
_atom_site_U_iso_or_equiv
_atom_site_adp_type
_atom_site_calc_flag
_atom_site_occupancy
N N1 0.8295(2) 0.71404(10) 0.35827(9) 0.0141(3) Uani d 1
H H1 0.937(3) 0.7311(14) 0.3283(12) 0.017 Uiso d 1
N N2 0.8025(2) 0.61115(11) 0.37468(9) 0.0181(3) Uani d 1
N N3 0.6329(2) 0.60429(11) 0.40878(9) 0.0178(3) Uani d 1
N N4 0.5480(2) 0.70155(10) 0.41515(9) 0.0162(3) Uani d 1
C C5 0.6732(2) 0.76797(12) 0.38346(10) 0.0128(3) Uani d 1
C C6 0.6426(2) 0.88578(12) 0.37832(11) 0.0142(3) Uani d 1
H H6A 0.697088 0.918049 0.432299 0.017 Uiso calc 1
H H6B 0.721587 0.914793 0.335095 0.017 Uiso calc 1
N N7 0.42480(19) 0.91361(10) 0.35817(9) 0.0132(3) Uani d 1
C C8 0.3282(2) 0.90418(12) 0.27155(10) 0.0151(3) Uani d 1
H H8A 0.416201 0.939648 0.234379 0.018 Uiso calc 1
H H8B 0.192815 0.940317 0.265472 0.018 Uiso calc 1
C C9 0.2981(2) 0.79121(12) 0.24561(10) 0.0128(3) Uani d 1
N N10 0.1481(2) 0.72878(10) 0.26607(9) 0.0152(3) Uani d 1
N N11 0.1891(2) 0.63274(11) 0.23517(9) 0.0164(3) Uani d 1
N N12 0.3573(2) 0.63861(11) 0.19785(9) 0.0176(3) Uani d 1
N N13 0.4297(2) 0.73864(11) 0.20361(9) 0.0165(3) Uani d 1
N N14 0.3000(2) 0.89963(10) 0.41915(9) 0.0140(3) Uani d 1
O O15 0.38074(18) 0.89379(9) 0.49195(7) 0.0185(3) Uani d 1
O O16 0.11190(17) 0.89812(9) 0.39797(8) 0.0189(3) Uani d 1
C C17 -0.0806(2) 0.68873(12) 0.58804(10) 0.0133(3) Uani d 1
N N18 0.0711(2) 0.72677(11) 0.54903(9) 0.0170(3) Uani d 1
H H18 0.086(3) 0.7929(16) 0.5481(12) 0.020 Uiso d 1
N N19 0.2228(2) 0.65585(12) 0.52819(11) 0.0209(3) Uani d 1
H H19A 0.255(3) 0.6740(16) 0.4767(14) 0.027 Uiso d 1
H H19B 0.337(3) 0.6698(16) 0.5647(14) 0.027 Uiso d 1
N N20 -0.2213(2) 0.75296(10) 0.61240(9) 0.0145(3) Uani d 1
H H20 -0.311(3) 0.7310(14) 0.6435(12) 0.017 Uiso d 1
N N21 -0.1977(2) 0.86203(11) 0.59874(10) 0.0181(3) Uani d 1
H H21A -0.139(3) 0.8920(16) 0.6454(14) 0.024 Uiso d 1
H H21B -0.324(3) 0.8875(15) 0.5871(13) 0.024 Uiso d 1
N N22 -0.0899(2) 0.58573(11) 0.60267(9) 0.0160(3) Uani d 1
H H22 -0.002(3) 0.5432(15) 0.5856(12) 0.019 Uiso d 1
N N23 -0.2648(2) 0.54700(12) 0.63607(11) 0.0212(3) Uani d 1
H H23A -0.221(3) 0.4982(17) 0.6733(14) 0.028 Uiso d 1
H H23B -0.346(3) 0.5116(16) 0.5941(14) 0.028 Uiso d 1

loop_
_atom_site_aniso_label
_atom_site_aniso_U_11
_atom_site_aniso_U_22
_atom_site_aniso_U_33
_atom_site_aniso_U_12
_atom_site_aniso_U_13
_atom_site_aniso_U_23
N1 0.0119(6) 0.0132(7) 0.0177(8) -0.0008(5) 0.0036(6) -0.0010(6)
N2 0.0145(7) 0.0147(7) 0.0253(9) -0.0003(5) 0.0024(6) -0.0011(6)
N3 0.0144(7) 0.0140(7) 0.0249(8) 0.0012(5) 0.0026(6) 0.0029(6)
N4 0.0144(7) 0.0144(7) 0.0202(8) 0.0007(5) 0.0036(6) -0.0001(6)
C5 0.0110(7) 0.0148(8) 0.0122(8) -0.0010(6) 0.0002(6) -0.0010(6)
C6 0.0097(7) 0.0134(8) 0.0195(9) -0.0002(6) 0.0017(6) -0.0005(7)
N7 0.0112(6) 0.0136(7) 0.0151(7) 0.0000(5) 0.0031(5) 0.0009(5)
C8 0.0158(8) 0.0152(8) 0.0140(9) -0.0002(6) 0.0012(6) 0.0019(6)
C9 0.0130(7) 0.0153(8) 0.0095(8) 0.0007(6) -0.0015(6) 0.0007(6)
N10 0.0145(7) 0.0145(7) 0.0163(8) -0.0004(5) 0.0010(6) -0.0007(6)
N11 0.0171(7) 0.0158(7) 0.0161(8) -0.0004(5) 0.0015(6) -0.0013(6)
N12 0.0167(7) 0.0168(7) 0.0196(8) -0.0012(5) 0.0038(6) -0.0020(6)
N13 0.0168(7) 0.0169(7) 0.0159(8) -0.0007(6) 0.0029(6) -0.0002(6)
N14 0.0144(7) 0.0103(6) 0.0180(8) -0.0004(5) 0.0042(6) -0.0007(5)
O15 0.0210(6) 0.0207(6) 0.0135(6) 0.0011(5) 0.0013(5) -0.0004(5)
O16 0.0098(6) 0.0205(6) 0.0267(7) -0.0007(4) 0.0032(5) -0.0027(5)
C17 0.0137(8) 0.0148(8) 0.0104(8) -0.0011(6) -0.0021(6) 0.0000(6)
N18 0.0167(7) 0.0125(7) 0.0233(8) 0.0000(5) 0.0082(6) 0.0006(6)
N19 0.0184(8) 0.0223(8) 0.0240(9) 0.0020(6) 0.0104(7) -0.0017(7)
N20 0.0141(7) 0.0115(7) 0.0186(8) 0.0001(5) 0.0049(6) 0.0020(6)
N21 0.0183(7) 0.0113(7) 0.0237(9) 0.0015(6) -0.0016(6) 0.0005(6)
N22 0.0142(7) 0.0127(7) 0.0226(8) 0.0013(5) 0.0081(6) 0.0014(6)
N23 0.0197(8) 0.0147(7) 0.0312(10) -0.0033(6) 0.0112(7) 0.0024(7)

loop_
_atom_type_symbol
_atom_type_description
_atom_type_scat_dispersion_real
_atom_type_scat_dispersion_imag
_atom_type_scat_source
C C 0.0033 0.0016 'International Tables Vol C Tables 4.2.6.8 and 6.1.1.4'
H H 0.0000 0.0000 'International Tables Vol C Tables 4.2.6.8 and 6.1.1.4'
N N 0.0061 0.0033 'International Tables Vol C Tables 4.2.6.8 and 6.1.1.4'
O O 0.0106 0.0060 'International Tables Vol C Tables 4.2.6.8 and 6.1.1.4'

loop_
_geom_angle_atom_site_label_1
_geom_angle_atom_site_label_2
_geom_angle_atom_site_label_3
_geom_angle
C5 N1 N2 108.22(13)
C5 N1 H1 134.4(11)
N2 N1 H1 117.0(11)
N3 N2 N1 106.71(13)
N2 N3 N4 110.36(13)
C5 N4 N3 105.71(13)
N4 C5 N1 109.01(14)
N4 C5 C6 124.68(14)
N1 C5 C6 126.31(14)
N7 C6 C5 111.70(12)
N7 C6 H6A 109.3
C5 C6 H6A 109.3
N7 C6 H6B 109.3
C5 C6 H6B 109.3
H6A C6 H6B 107.9
N14 N7 C6 117.27(13)
N14 N7 C8 117.01(13)
C6 N7 C8 118.94(13)
N7 C8 C9 111.78(13)
N7 C8 H8A 109.3
C9 C8 H8A 109.3
N7 C8 H8B 109.3
C9 C8 H8B 109.3
H8A C8 H8B 107.9
N10 C9 N13 111.61(14)
N10 C9 C8 124.97(14)
N13 C9 C8 123.25(14)
C9 N10 N11 104.91(13)
N12 N11 N10 109.37(13)
N11 N12 N13 108.97(13)
C9 N13 N12 105.14(13)
O15 N14 O16 123.94(14)
O15 N14 N7 118.36(13)
O16 N14 N7 117.62(14)
N20 C17 N18 120.25(15)
N20 C17 N22 120.16(15)
N18 C17 N22 119.59(15)
C17 N18 N19 117.99(14)
C17 N18 H18 117.6(13)
N19 N18 H18 122.9(13)
N18 N19 H19A 107.8(13)
N18 N19 H19B 105.4(13)
H19A N19 H19B 106.1(18)
C17 N20 N21 117.55(14)
C17 N20 H20 121.3(12)
N21 N20 H20 120.1(12)
N20 N21 H21A 109.3(13)
N20 N21 H21B 105.9(13)
H21A N21 H21B 108.4(19)
C17 N22 N23 117.82(14)
C17 N22 H22 120.9(13)
N23 N22 H22 120.6(13)
N22 N23 H23A 107.1(13)
N22 N23 H23B 107.8(13)
H23A N23 H23B 105.5(19)

loop_
_geom_bond_atom_site_label_1
_geom_bond_atom_site_label_2
_geom_bond_distance
N1 C5 1.334(2)
N1 N2 1.3475(19)
N1 H1 0.929(19)
N2 N3 1.300(2)
N3 N4 1.3614(19)
N4 C5 1.321(2)
C5 C6 1.508(2)
C6 N7 1.463(2)
C6 H6A 0.9900
C6 H6B 0.9900
N7 N14 1.3673(19)
N7 C8 1.469(2)
C8 C9 1.499(2)
C8 H8A 0.9900
C8 H8B 0.9900
C9 N10 1.333(2)
C9 N13 1.338(2)
N10 N11 1.3558(19)
N11 N12 1.3196(19)
N12 N13 1.3530(19)
N14 O15 1.2319(18)
N14 O16 1.2337(17)
C17 N20 1.324(2)
C17 N18 1.330(2)
C17 N22 1.330(2)
N18 N19 1.410(2)
N18 H18 0.84(2)
N19 H19A 0.92(2)
N19 H19B 0.91(2)
N20 N21 1.4123(19)
N20 H20 0.86(2)
N21 H21A 0.89(2)
N21 H21B 0.89(2)
N22 N23 1.4112(19)
N22 H22 0.86(2)
N23 H23A 0.89(2)
N23 H23B 0.92(2)

loop_
_geom_hbond_atom_site_label_D
_geom_hbond_atom_site_label_H
_geom_hbond_atom_site_label_A
_geom_hbond_site_symmetry_A
_geom_hbond_distance_DH
_geom_hbond_distance_HA
_geom_hbond_distance_DA
_geom_hbond_angle_DHA
N1 H1 N10 1_655 0.929(19) 1.804(19) 2.713(2) 165.6(17)
N1 H1 N11 1_655 0.929(19) 2.673(19) 3.422(2) 138.2(14)
N1 H1 O16 1_655 0.929(19) 2.596(18) 2.9952(18) 106.5(13)
N18 H18 O15 . 0.84(2) 2.569(19) 3.1451(18) 126.4(16)
N18 H18 N21 . 0.84(2) 2.292(19) 2.650(2) 105.9(15)
N19 H19A N4 . 0.92(2) 2.29(2) 3.026(2) 137.3(17)
N19 H19B N13 4_576 0.91(2) 2.54(2) 3.275(2) 138.5(16)
N20 H20 N13 4_476 0.86(2) 2.09(2) 2.867(2) 149.0(17)
N20 H20 N23 . 0.86(2) 2.358(18) 2.660(2) 100.9(14)
N21 H21A N11 4_576 0.89(2) 2.46(2) 3.143(2) 134.4(16)
N21 H21B O15 1_455 0.89(2) 2.31(2) 3.090(2) 146.3(18)
N22 H22 N2 3_666 0.86(2) 2.40(2) 3.118(2) 142.3(17)
N22 H22 N19 . 0.86(2) 2.325(19) 2.650(2) 102.9(15)
N23 H23A N11 3_566 0.89(2) 2.22(2) 3.087(2) 166.5(18)
N23 H23B N3 3_566 0.92(2) 2.38(2) 3.091(2) 133.9(17)

loop_
_geom_torsion_atom_site_label_1
_geom_torsion_atom_site_label_2
_geom_torsion_atom_site_label_3
_geom_torsion_atom_site_label_4
_geom_torsion
C5 N1 N2 N3 0.17(18)
N1 N2 N3 N4 -0.10(18)
N2 N3 N4 C5 -0.01(18)
N3 N4 C5 N1 0.11(18)
N3 N4 C5 C6 -179.14(15)
N2 N1 C5 N4 -0.18(19)
N2 N1 C5 C6 179.06(15)
N4 C5 C6 N7 -38.1(2)
N1 C5 C6 N7 142.82(16)
C5 C6 N7 N14 72.31(18)
C5 C6 N7 C8 -78.03(17)
N14 N7 C8 C9 -78.88(16)
C6 N7 C8 C9 71.53(17)
N7 C8 C9 N10 77.91(19)
N7 C8 C9 N13 -97.02(18)
N13 C9 N10 N11 0.01(18)
C8 C9 N10 N11 -175.43(14)
C9 N10 N11 N12 -0.01(17)
N10 N11 N12 N13 0.01(18)
N10 C9 N13 N12 0.00(18)
C8 C9 N13 N12 175.53(14)
N11 N12 N13 C9 0.00(17)
C6 N7 N14 O15 20.04(19)
C8 N7 N14 O15 170.96(13)
C6 N7 N14 O16 -162.96(13)
C8 N7 N14 O16 -12.05(19)
N20 C17 N18 N19 176.83(15)
N22 C17 N18 N19 -3.0(2)
N18 C17 N20 N21 -2.8(2)
N22 C17 N20 N21 177.00(15)
N20 C17 N22 N23 6.8(2)
N18 C17 N22 N23 -173.34(15)

_cod_database_fobs_code 2242194
